data_4326590
loop_
_publ_author_name
'Alexander Hildebrandt'
'Dieter Schaarschmidt'
'Ron Claus'
'Heinrich Lang'

_publ_section_title
;
 Influence of Electron Delocalization in Heterocyclic Core Systems on the
 Electrochemical Communication in 2,5-Di- and 2,3,4,5-Tetraferrocenyl
 Thiophenes, Furans, and Pyrroles
;
_journal_name_full 'Inorganic Chemistry'
_journal_page_first 10623
_journal_page_last 10632
_journal_paper_doi 10.1021/ic200926z
_journal_volume 50
_journal_year 2011
_chemical_formula_moiety 'C24 H20 Fe2 O'
_chemical_formula_sum 'C24 H20 Fe2 O'
_chemical_formula_weight 436.10
_chemical_name_systematic
;
 ?
;
_space_group_IT_number 62
_symmetry_cell_setting orthorhombic
_symmetry_space_group_name_Hall '-P 2ac 2n'
_symmetry_space_group_name_H-M 'P n m a'
_atom_sites_solution_hydrogens geom
_atom_sites_solution_primary direct
_atom_sites_solution_secondary difmap
_audit_creation_method SHELXL-97
_cell_angle_alpha 90.00
_cell_angle_beta 90.00
_cell_angle_gamma 90.00
_cell_formula_units_Z 4
_cell_length_a 8.21450(10)
_cell_length_b 22.6539(4)
_cell_length_c 9.8332(2)
_cell_measurement_reflns_used 10554
_cell_measurement_temperature 100
_cell_measurement_theta_max 29.2543
_cell_measurement_theta_min 3.0572
_cell_volume 1829.86(5)
_computing_cell_refinement
;
CrysAlisPro, Oxford Diffraction Ltd.,
Version 1.171.33.64 (release 22-03-2010 CrysAlis171 .NET)
(compiled Mar 22 2010,13:57:49)
;
_computing_data_collection
;
CrysAlisPro, Oxford Diffraction Ltd.,
Version 1.171.33.64 (release 22-03-2010 CrysAlis171 .NET)
(compiled Mar 22 2010,13:57:49)
;
_computing_data_reduction
;
CrysAlisPro, Oxford Diffraction Ltd.,
Version 1.171.33.64 (release 22-03-2010 CrysAlis171 .NET)
(compiled Mar 22 2010,13:57:49)
;
_computing_structure_refinement 'SHELXL-97 (Sheldrick, 1997)'
_computing_structure_solution 'SHELXS-97 (Sheldrick, 1997)'
_diffrn_ambient_temperature 100
_diffrn_measured_fraction_theta_full 0.995
_diffrn_measured_fraction_theta_max 0.995
_diffrn_measurement_device_type 'Oxford Gemini S'
_diffrn_measurement_method '\w scans'
_diffrn_radiation_monochromator graphite
_diffrn_radiation_source 'fine-focus sealed tube'
_diffrn_radiation_type MoK\a
_diffrn_radiation_wavelength 0.71073
_diffrn_reflns_av_R_equivalents 0.0278
_diffrn_reflns_av_sigmaI/netI 0.0142
_diffrn_reflns_limit_h_max 10
_diffrn_reflns_limit_h_min -10
_diffrn_reflns_limit_k_max 27
_diffrn_reflns_limit_k_min -27
_diffrn_reflns_limit_l_max 12
_diffrn_reflns_limit_l_min -12
_diffrn_reflns_number 16550
_diffrn_reflns_theta_full 26.00
_diffrn_reflns_theta_max 26.00
_diffrn_reflns_theta_min 3.23
_diffrn_standards_decay_% 0
_diffrn_standards_interval_count 50
_diffrn_standards_interval_time 10
_diffrn_standards_number 2
_exptl_absorpt_coefficient_mu 1.596
_exptl_absorpt_correction_T_max 1.00000
_exptl_absorpt_correction_T_min 0.73351
_exptl_absorpt_correction_type multi-scan
_exptl_absorpt_process_details
;
CrysAlisPro, Oxford Diffraction Ltd.,
Version 1.171.33.64 (release 22-03-2010 CrysAlis171 .NET)
(compiled Mar 22 2010,13:57:49)
empirical absorption correction using spherical harmonics,
 implemented in SCALE3 ABSPACK scaling algorithm.
;
_exptl_crystal_colour red
_exptl_crystal_density_diffrn 1.583
_exptl_crystal_description block
_exptl_crystal_F_000 896
_exptl_crystal_size_max 0.38
_exptl_crystal_size_mid 0.38
_exptl_crystal_size_min 0.25
_refine_diff_density_max 0.241
_refine_diff_density_min -0.426
_refine_diff_density_rms 0.049
_refine_ls_extinction_method none
_refine_ls_goodness_of_fit_ref 1.079
_refine_ls_hydrogen_treatment constr
_refine_ls_matrix_type full
_refine_ls_number_parameters 124
_refine_ls_number_reflns 1829
_refine_ls_number_restraints 0
_refine_ls_restrained_S_all 1.079
_refine_ls_R_factor_all 0.0240
_refine_ls_R_factor_gt 0.0206
_refine_ls_shift/su_max 0.003
_refine_ls_shift/su_mean 0.001
_refine_ls_structure_factor_coef Fsqd
_refine_ls_weighting_details 'calc w=1/[\s^2^(Fo^2^)+(0.0327P)^2^+0.2836P] where P=(Fo^2^+2Fc^2^)/3'
_refine_ls_weighting_scheme calc
_refine_ls_wR_factor_gt 0.0531
_refine_ls_wR_factor_ref 0.0539
_reflns_number_gt 1628
_reflns_number_total 1829
_reflns_threshold_expression >2sigma(I)
_cod_data_source_file ic200926z_si_001_1.cif
_cod_data_source_block exp_099
_cod_database_code 4326590

loop_
_symmetry_equiv_pos_as_xyz
'x, y, z'
'-x+1/2, -y, z+1/2'
'x+1/2, -y+1/2, -z+1/2'
'-x, y+1/2, -z'
'-x, -y, -z'
'x-1/2, y, -z-1/2'
'-x-1/2, y-1/2, z-1/2'
'x, -y-1/2, z'

loop_
_atom_site_label
_atom_site_type_symbol
_atom_site_fract_x
_atom_site_fract_y
_atom_site_fract_z
_atom_site_U_iso_or_equiv
_atom_site_adp_type
_atom_site_occupancy
_atom_site_symmetry_multiplicity
_atom_site_calc_flag
_atom_site_refinement_flags
C1 C 1.06956(17) 0.28137(6) 1.01608(13) 0.0182(3) Uani 1 1 d .
H1 H 1.1415 0.3058 1.0626 0.022 Uiso 1 1 calc R
C2 C 0.94483(15) 0.29874(6) 0.93542(14) 0.0160(3) Uani 1 1 d .
C3 C 0.88024(16) 0.35586(6) 0.89816(14) 0.0167(3) Uani 1 1 d .
C4 C 0.75918(17) 0.36824(6) 0.79740(14) 0.0181(3) Uani 1 1 d .
H4 H 0.7087 0.3406 0.7415 0.022 Uiso 1 1 calc R
C5 C 0.72952(18) 0.43012(6) 0.79763(14) 0.0206(3) Uani 1 1 d .
H5 H 0.6567 0.4500 0.7416 0.025 Uiso 1 1 calc R
C6 C 0.83069(16) 0.45627(7) 0.89841(15) 0.0215(3) Uani 1 1 d .
H6 H 0.8354 0.4962 0.9198 0.026 Uiso 1 1 calc R
C7 C 0.92351(17) 0.41062(7) 0.96095(15) 0.0190(3) Uani 1 1 d .
H7 H 0.9991 0.4156 1.0305 0.023 Uiso 1 1 calc R
C8 C 0.6056(2) 0.33890(7) 1.13324(16) 0.0289(4) Uani 1 1 d .
H8 H 0.6565 0.3039 1.1583 0.035 Uiso 1 1 calc R
C9 C 0.48345(19) 0.34484(8) 1.03269(16) 0.0287(4) Uani 1 1 d .
H9 H 0.4402 0.3145 0.9801 0.034 Uiso 1 1 calc R
C10 C 0.43865(19) 0.40528(8) 1.02631(15) 0.0244(3) Uani 1 1 d .
H10 H 0.3608 0.4216 0.9688 0.029 Uiso 1 1 calc R
C11 C 0.53352(17) 0.43645(7) 1.12295(14) 0.0220(3) Uani 1 1 d .
H11 H 0.5288 0.4768 1.1399 0.026 Uiso 1 1 calc R
C12 C 0.63699(19) 0.39533(7) 1.18929(15) 0.0248(4) Uani 1 1 d .
H12 H 0.7120 0.4039 1.2573 0.030 Uiso 1 1 calc R
O1 O 0.86675(16) 0.2500 0.88315(13) 0.0163(3) Uani 1 2 d S
Fe1 Fe 0.68113(2) 0.395042(8) 0.98502(2) 0.01431(9) Uani 1 1 d .

loop_
_atom_site_aniso_label
_atom_site_aniso_U_11
_atom_site_aniso_U_22
_atom_site_aniso_U_33
_atom_site_aniso_U_23
_atom_site_aniso_U_13
_atom_site_aniso_U_12
C1 0.0143(7) 0.0225(8) 0.0180(7) -0.0023(6) -0.0003(6) -0.0028(6)
C2 0.0139(6) 0.0175(7) 0.0167(6) -0.0022(5) 0.0029(5) -0.0036(6)
C3 0.0132(6) 0.0191(7) 0.0177(7) -0.0001(6) 0.0033(6) -0.0022(5)
C4 0.0184(7) 0.0212(8) 0.0146(7) -0.0007(6) 0.0024(6) -0.0004(6)
C5 0.0220(7) 0.0230(8) 0.0169(7) 0.0047(6) 0.0042(6) 0.0033(6)
C6 0.0218(7) 0.0161(7) 0.0267(8) 0.0012(6) 0.0077(6) -0.0020(6)
C7 0.0147(7) 0.0189(7) 0.0236(7) -0.0011(6) 0.0018(6) -0.0046(6)
C8 0.0347(9) 0.0223(8) 0.0296(9) 0.0106(6) 0.0146(7) 0.0040(7)
C9 0.0252(8) 0.0291(9) 0.0316(9) -0.0077(7) 0.0131(7) -0.0121(7)
C10 0.0152(7) 0.0371(9) 0.0209(8) -0.0011(7) 0.0039(6) 0.0004(7)
C11 0.0231(7) 0.0234(8) 0.0197(7) -0.0029(6) 0.0065(6) 0.0009(6)
C12 0.0240(8) 0.0369(10) 0.0135(7) 0.0015(6) 0.0032(6) 0.0003(7)
O1 0.0148(6) 0.0152(7) 0.0188(7) 0.000 -0.0012(5) 0.000
Fe1 0.01447(13) 0.01462(13) 0.01385(12) -0.00019(7) 0.00110(7) -0.00123(7)

loop_
_atom_type_symbol
_atom_type_description
_atom_type_scat_dispersion_real
_atom_type_scat_dispersion_imag
_atom_type_scat_source
C C 0.0033 0.0016 'International Tables Vol C Tables 4.2.6.8 and 6.1.1.4'
H H 0.0000 0.0000 'International Tables Vol C Tables 4.2.6.8 and 6.1.1.4'
O O 0.0106 0.0060 'International Tables Vol C Tables 4.2.6.8 and 6.1.1.4'
Fe Fe 0.3463 0.8444 'International Tables Vol C Tables 4.2.6.8 and 6.1.1.4'

loop_
_geom_angle_atom_site_label_1
_geom_angle_atom_site_label_2
_geom_angle_atom_site_label_3
_geom_angle
_geom_angle_site_symmetry_1
_geom_angle_site_symmetry_3
C2 C1 C1 106.90(8) . 8_565
C2 C1 H1 126.6 . .
C1 C1 H1 126.6 8_565 .
C1 C2 O1 109.76(12) . .
C1 C2 C3 133.34(13) . .
O1 C2 C3 116.89(12) . .
C4 C3 C7 107.54(13) . .
C4 C3 C2 127.29(13) . .
C7 C3 C2 125.14(13) . .
C4 C3 Fe1 69.44(8) . .
C7 C3 Fe1 69.05(8) . .
C2 C3 Fe1 125.13(10) . .
C5 C4 C3 108.12(12) . .
C5 C4 Fe1 69.66(8) . .
C3 C4 Fe1 69.61(8) . .
C5 C4 H4 125.9 . .
C3 C4 H4 125.9 . .
Fe1 C4 H4 126.4 . .
C4 C5 C6 108.14(12) . .
C4 C5 Fe1 69.63(8) . .
C6 C5 Fe1 69.38(8) . .
C4 C5 H5 125.9 . .
C6 C5 H5 125.9 . .
Fe1 C5 H5 126.6 . .
C5 C6 C7 108.12(13) . .
C5 C6 Fe1 69.86(8) . .
C7 C6 Fe1 69.41(8) . .
C5 C6 H6 125.9 . .
C7 C6 H6 125.9 . .
Fe1 C6 H6 126.4 . .
C6 C7 C3 108.08(13) . .
C6 C7 Fe1 69.67(8) . .
C3 C7 Fe1 69.93(8) . .
C6 C7 H7 126.0 . .
C3 C7 H7 126.0 . .
Fe1 C7 H7 126.0 . .
C9 C8 C12 108.38(14) . .
C9 C8 Fe1 69.86(9) . .
C12 C8 Fe1 70.02(8) . .
C9 C8 H8 125.8 . .
C12 C8 H8 125.8 . .
Fe1 C8 H8 125.9 . .
C8 C9 C10 107.85(14) . .
C8 C9 Fe1 69.44(9) . .
C10 C9 Fe1 70.00(9) . .
C8 C9 H9 126.1 . .
C10 C9 H9 126.1 . .
Fe1 C9 H9 126.1 . .
C11 C10 C9 107.97(14) . .
C11 C10 Fe1 69.77(8) . .
C9 C10 Fe1 69.33(9) . .
C11 C10 H10 126.0 . .
C9 C10 H10 126.0 . .
Fe1 C10 H10 126.5 . .
C10 C11 C12 108.07(14) . .
C10 C11 Fe1 69.70(8) . .
C12 C11 Fe1 69.46(8) . .
C10 C11 H11 126.0 . .
C12 C11 H11 126.0 . .
Fe1 C11 H11 126.5 . .
C8 C12 C11 107.72(14) . .
C8 C12 Fe1 69.29(8) . .
C11 C12 Fe1 69.90(8) . .
C8 C12 H12 126.1 . .
C11 C12 H12 126.1 . .
Fe1 C12 H12 126.2 . .
C2 O1 C2 106.68(14) 8_565 .
C8 Fe1 C7 119.39(6) . .
C8 Fe1 C9 40.70(7) . .
C7 Fe1 C9 154.57(7) . .
C8 Fe1 C6 155.44(7) . .
C7 Fe1 C6 40.92(6) . .
C9 Fe1 C6 162.94(7) . .
C8 Fe1 C12 40.69(6) . .
C7 Fe1 C12 106.71(6) . .
C9 Fe1 C12 68.52(6) . .
C6 Fe1 C12 121.05(6) . .
C8 Fe1 C4 123.85(6) . .
C7 Fe1 C4 68.90(6) . .
C9 Fe1 C4 106.96(6) . .
C6 Fe1 C4 68.68(6) . .
C12 Fe1 C4 160.79(6) . .
C8 Fe1 C5 161.58(7) . .
C7 Fe1 C5 68.77(6) . .
C9 Fe1 C5 125.38(7) . .
C6 Fe1 C5 40.76(6) . .
C12 Fe1 C5 156.88(6) . .
C4 Fe1 C5 40.70(6) . .
C8 Fe1 C11 68.32(6) . .
C7 Fe1 C11 125.24(6) . .
C9 Fe1 C11 68.36(6) . .
C6 Fe1 C11 108.77(6) . .
C12 Fe1 C11 40.64(6) . .
C4 Fe1 C11 156.84(6) . .
C5 Fe1 C11 122.27(6) . .
C8 Fe1 C10 68.35(6) . .
C7 Fe1 C10 162.85(7) . .
C9 Fe1 C10 40.67(6) . .
C6 Fe1 C10 126.32(6) . .
C12 Fe1 C10 68.37(6) . .
C4 Fe1 C10 121.18(6) . .
C5 Fe1 C10 108.90(6) . .
C11 Fe1 C10 40.53(6) . .
C8 Fe1 C3 105.78(6) . .
C7 Fe1 C3 41.01(6) . .
C9 Fe1 C3 119.39(6) . .
C6 Fe1 C3 68.87(6) . .
C12 Fe1 C3 123.63(6) . .
C4 Fe1 C3 40.95(5) . .
C5 Fe1 C3 68.74(6) . .
C11 Fe1 C3 161.49(6) . .
C10 Fe1 C3 155.44(6) . .

loop_
_geom_bond_atom_site_label_1
_geom_bond_atom_site_label_2
_geom_bond_distance
_geom_bond_site_symmetry_2
C1 C2 1.3541(19) .
C1 C1 1.421(3) 8_565
C1 H1 0.9300 .
C2 O1 1.3766(15) .
C2 C3 1.4456(19) .
C3 C4 1.432(2) .
C3 C7 1.431(2) .
C3 Fe1 2.0476(13) .
C4 C5 1.423(2) .
C4 Fe1 2.0453(14) .
C4 H4 0.9300 .
C5 C6 1.423(2) .
C5 Fe1 2.0458(14) .
C5 H5 0.9300 .
C6 C7 1.425(2) .
C6 Fe1 2.0394(14) .
C6 H6 0.9300 .
C7 Fe1 2.0359(14) .
C7 H7 0.9300 .
C8 C9 1.415(2) .
C8 C12 1.416(2) .
C8 Fe1 2.0315(14) .
C8 H8 0.9300 .
C9 C10 1.419(2) .
C9 Fe1 2.0371(15) .
C9 H9 0.9300 .
C10 C11 1.417(2) .
C10 Fe1 2.0460(15) .
C10 H10 0.9300 .
C11 C12 1.420(2) .
C11 Fe1 2.0469(14) .
C11 H11 0.9300 .
C12 Fe1 2.0410(15) .
C12 H12 0.9300 .
O1 C2 1.3766(15) 8_565

loop_
_geom_torsion_atom_site_label_1
_geom_torsion_atom_site_label_2
_geom_torsion_atom_site_label_3
_geom_torsion_atom_site_label_4
_geom_torsion
_geom_torsion_site_symmetry_1
_geom_torsion_site_symmetry_4
C1 C1 C2 O1 -0.61(12) 8_565 .
C1 C1 C2 C3 178.09(13) 8_565 .
C1 C2 C3 C4 171.41(14) . .
O1 C2 C3 C4 -10.0(2) . .
C1 C2 C3 C7 -11.1(2) . .
O1 C2 C3 C7 167.57(13) . .
C1 C2 C3 Fe1 -98.81(17) . .
O1 C2 C3 Fe1 79.82(15) . .
C7 C3 C4 C5 0.48(15) . .
C2 C3 C4 C5 178.36(13) . .
Fe1 C3 C4 C5 59.22(9) . .
C7 C3 C4 Fe1 -58.74(9) . .
C2 C3 C4 Fe1 119.14(14) . .
C3 C4 C5 C6 -0.32(15) . .
Fe1 C4 C5 C6 58.87(9) . .
C3 C4 C5 Fe1 -59.19(9) . .
C4 C5 C6 C7 0.03(15) . .
Fe1 C5 C6 C7 59.06(10) . .
C4 C5 C6 Fe1 -59.03(9) . .
C5 C6 C7 C3 0.27(16) . .
Fe1 C6 C7 C3 59.61(10) . .
C5 C6 C7 Fe1 -59.34(9) . .
C4 C3 C7 C6 -0.46(15) . .
C2 C3 C7 C6 -178.40(12) . .
Fe1 C3 C7 C6 -59.45(10) . .
C4 C3 C7 Fe1 58.98(9) . .
C2 C3 C7 Fe1 -118.95(13) . .
C12 C8 C9 C10 -0.06(17) . .
Fe1 C8 C9 C10 -59.70(10) . .
C12 C8 C9 Fe1 59.64(10) . .
C8 C9 C10 C11 0.07(16) . .
Fe1 C9 C10 C11 -59.28(10) . .
C8 C9 C10 Fe1 59.34(10) . .
C9 C10 C11 C12 -0.05(16) . .
Fe1 C10 C11 C12 -59.05(10) . .
C9 C10 C11 Fe1 59.00(10) . .
C9 C8 C12 C11 0.03(17) . .
Fe1 C8 C12 C11 59.57(10) . .
C9 C8 C12 Fe1 -59.54(10) . .
C10 C11 C12 C8 0.01(16) . .
Fe1 C11 C12 C8 -59.19(10) . .
C10 C11 C12 Fe1 59.20(10) . .
C1 C2 O1 C2 0.98(18) . 8_565
C3 C2 O1 C2 -177.96(7) . 8_565
C9 C8 Fe1 C7 -159.17(9) . .
C12 C8 Fe1 C7 81.44(10) . .
C12 C8 Fe1 C9 -119.39(13) . .
C9 C8 Fe1 C6 169.48(13) . .
C12 C8 Fe1 C6 50.09(18) . .
C9 C8 Fe1 C12 119.39(13) . .
C9 C8 Fe1 C4 -76.04(11) . .
C12 C8 Fe1 C4 164.57(8) . .
C9 C8 Fe1 C5 -47.1(2) . .
C12 C8 Fe1 C5 -166.47(17) . .
C9 C8 Fe1 C11 81.58(10) . .
C12 C8 Fe1 C11 -37.81(9) . .
C9 C8 Fe1 C10 37.82(9) . .
C12 C8 Fe1 C10 -81.57(10) . .
C9 C8 Fe1 C3 -116.97(9) . .
C12 C8 Fe1 C3 123.65(9) . .
C6 C7 Fe1 C8 -160.72(9) . .
C3 C7 Fe1 C8 80.09(10) . .
C6 C7 Fe1 C9 166.60(13) . .
C3 C7 Fe1 C9 47.41(18) . .
C3 C7 Fe1 C6 -119.19(13) . .
C6 C7 Fe1 C12 -118.41(9) . .
C3 C7 Fe1 C12 122.40(9) . .
C6 C7 Fe1 C4 81.38(9) . .
C3 C7 Fe1 C4 -37.81(8) . .
C6 C7 Fe1 C5 37.58(9) . .
C3 C7 Fe1 C5 -81.61(9) . .
C6 C7 Fe1 C11 -77.68(10) . .
C3 C7 Fe1 C11 163.13(8) . .
C6 C7 Fe1 C10 -47.8(2) . .
C3 C7 Fe1 C10 -166.99(18) . .
C6 C7 Fe1 C3 119.19(13) . .
C10 C9 Fe1 C8 119.01(13) . .
C8 C9 Fe1 C7 46.18(18) . .
C10 C9 Fe1 C7 165.19(12) . .
C8 C9 Fe1 C6 -165.00(18) . .
C10 C9 Fe1 C6 -46.0(2) . .
C8 C9 Fe1 C12 -37.62(9) . .
C10 C9 Fe1 C12 81.39(9) . .
C8 C9 Fe1 C4 122.58(9) . .
C10 C9 Fe1 C4 -118.40(9) . .
C8 C9 Fe1 C5 163.51(9) . .
C10 C9 Fe1 C5 -77.47(10) . .
C8 C9 Fe1 C11 -81.48(10) . .
C10 C9 Fe1 C11 37.53(9) . .
C8 C9 Fe1 C10 -119.01(13) . .
C8 C9 Fe1 C3 79.85(10) . .
C10 C9 Fe1 C3 -161.14(8) . .
C5 C6 Fe1 C8 163.25(13) . .
C7 C6 Fe1 C8 43.80(18) . .
C5 C6 Fe1 C7 119.45(12) . .
C5 C6 Fe1 C9 -40.7(2) . .
C7 C6 Fe1 C9 -160.16(19) . .
C5 C6 Fe1 C12 -161.04(8) . .
C7 C6 Fe1 C12 79.51(10) . .
C5 C6 Fe1 C4 37.48(8) . .
C7 C6 Fe1 C4 -81.97(9) . .
C7 C6 Fe1 C5 -119.45(12) . .
C5 C6 Fe1 C11 -117.99(9) . .
C7 C6 Fe1 C11 122.56(9) . .
C5 C6 Fe1 C10 -76.28(10) . .
C7 C6 Fe1 C10 164.27(8) . .
C5 C6 Fe1 C3 81.55(9) . .
C7 C6 Fe1 C3 -37.89(9) . .
C11 C12 Fe1 C8 -119.00(13) . .
C8 C12 Fe1 C7 -115.89(10) . .
C11 C12 Fe1 C7 125.10(9) . .
C8 C12 Fe1 C9 37.63(10) . .
C11 C12 Fe1 C9 -81.37(10) . .
C8 C12 Fe1 C6 -158.15(9) . .
C11 C12 Fe1 C6 82.84(10) . .
C8 C12 Fe1 C4 -42.2(2) . .
C11 C12 Fe1 C4 -161.19(16) . .
C8 C12 Fe1 C5 169.15(14) . .
C11 C12 Fe1 C5 50.14(18) . .
C8 C12 Fe1 C11 119.00(13) . .
C8 C12 Fe1 C10 81.52(10) . .
C11 C12 Fe1 C10 -37.49(9) . .
C8 C12 Fe1 C3 -74.18(11) . .
C11 C12 Fe1 C3 166.82(8) . .
C5 C4 Fe1 C8 166.43(9) . .
C3 C4 Fe1 C8 -74.13(10) . .
C5 C4 Fe1 C7 -81.57(9) . .
C3 C4 Fe1 C7 37.87(8) . .
C5 C4 Fe1 C9 125.01(9) . .
C3 C4 Fe1 C9 -115.55(9) . .
C5 C4 Fe1 C6 -37.53(8) . .
C3 C4 Fe1 C6 81.92(9) . .
C5 C4 Fe1 C12 -161.75(17) . .
C3 C4 Fe1 C12 -42.3(2) . .
C3 C4 Fe1 C5 119.44(12) . .
C5 C4 Fe1 C11 50.52(18) . .
C3 C4 Fe1 C11 169.96(13) . .
C5 C4 Fe1 C10 82.93(10) . .
C3 C4 Fe1 C10 -157.63(9) . .
C5 C4 Fe1 C3 -119.44(12) . .
C4 C5 Fe1 C8 -38.1(2) . .
C6 C5 Fe1 C8 -157.72(18) . .
C4 C5 Fe1 C7 81.92(9) . .
C6 C5 Fe1 C7 -37.73(8) . .
C4 C5 Fe1 C9 -73.93(10) . .
C6 C5 Fe1 C9 166.43(9) . .
C4 C5 Fe1 C6 119.64(12) . .
C4 C5 Fe1 C12 164.79(14) . .
C6 C5 Fe1 C12 45.14(18) . .
C6 C5 Fe1 C4 -119.64(12) . .
C4 C5 Fe1 C11 -158.96(8) . .
C6 C5 Fe1 C11 81.40(10) . .
C4 C5 Fe1 C10 -116.18(9) . .
C6 C5 Fe1 C10 124.17(9) . .
C4 C5 Fe1 C3 37.76(8) . .
C6 C5 Fe1 C3 -81.88(9) . .
C10 C11 Fe1 C8 -81.61(10) . .
C12 C11 Fe1 C8 37.85(9) . .
C10 C11 Fe1 C7 166.93(9) . .
C12 C11 Fe1 C7 -73.61(11) . .
C10 C11 Fe1 C9 -37.67(9) . .
C12 C11 Fe1 C9 81.80(10) . .
C10 C11 Fe1 C6 124.41(10) . .
C12 C11 Fe1 C6 -116.13(9) . .
C10 C11 Fe1 C12 -119.46(13) . .
C10 C11 Fe1 C4 44.89(19) . .
C12 C11 Fe1 C4 164.35(14) . .
C10 C11 Fe1 C5 81.42(11) . .
C12 C11 Fe1 C5 -159.11(9) . .
C12 C11 Fe1 C10 119.46(13) . .
C10 C11 Fe1 C3 -156.20(16) . .
C12 C11 Fe1 C3 -36.7(2) . .
C11 C10 Fe1 C8 81.52(10) . .
C9 C10 Fe1 C8 -37.85(9) . .
C11 C10 Fe1 C7 -38.8(2) . .
C9 C10 Fe1 C7 -158.15(19) . .
C11 C10 Fe1 C9 119.37(13) . .
C11 C10 Fe1 C6 -75.81(11) . .
C9 C10 Fe1 C6 164.82(9) . .
C11 C10 Fe1 C12 37.59(9) . .
C9 C10 Fe1 C12 -81.77(10) . .
C11 C10 Fe1 C4 -161.07(9) . .
C9 C10 Fe1 C4 79.56(10) . .
C11 C10 Fe1 C5 -117.91(9) . .
C9 C10 Fe1 C5 122.73(9) . .
C9 C10 Fe1 C11 -119.37(13) . .
C11 C10 Fe1 C3 162.04(12) . .
C9 C10 Fe1 C3 42.68(18) . .
C4 C3 Fe1 C8 123.89(9) . .
C7 C3 Fe1 C8 -116.89(9) . .
C2 C3 Fe1 C8 2.07(13) . .
C4 C3 Fe1 C7 -119.22(12) . .
C2 C3 Fe1 C7 118.96(16) . .
C4 C3 Fe1 C9 82.05(10) . .
C7 C3 Fe1 C9 -158.73(9) . .
C2 C3 Fe1 C9 -39.77(14) . .
C4 C3 Fe1 C6 -81.41(9) . .
C7 C3 Fe1 C6 37.81(9) . .
C2 C3 Fe1 C6 156.77(13) . .
C4 C3 Fe1 C12 164.57(8) . .
C7 C3 Fe1 C12 -76.21(10) . .
C2 C3 Fe1 C12 42.75(14) . .
C7 C3 Fe1 C4 119.22(12) . .
C2 C3 Fe1 C4 -121.82(15) . .
C4 C3 Fe1 C5 -37.55(8) . .
C7 C3 Fe1 C5 81.67(9) . .
C2 C3 Fe1 C5 -159.37(13) . .
C4 C3 Fe1 C11 -167.53(16) . .
C7 C3 Fe1 C11 -48.3(2) . .
C2 C3 Fe1 C11 70.6(2) . .
C4 C3 Fe1 C10 51.59(17) . .
C7 C3 Fe1 C10 170.81(13) . .
C2 C3 Fe1 C10 -70.23(19) . .
